data_7054839
loop_
_publ_author_name
'Roymuhury, Sagnik K.'
'Chakraborty, Debashis'
'Ramkumar, Venkatachalam'

_publ_section_title
;
 Zwitterionic group 4 aminophenolate catalysts for the polymerization of
 lactides and ethylene
;
_journal_issue 7
_journal_name_full 'New J. Chem.'
_journal_page_first 5218
_journal_paper_doi 10.1039/C5NJ00486A
_journal_volume 39
_journal_year 2015
_chemical_formula_moiety 'C19 H33 Cl4 N O Ti '
_chemical_formula_sum 'C19 H33 Cl4 N O Ti'
_chemical_formula_weight 481.16
_chemical_name_systematic Ti
_chemical_properties_physical 'Air-sensitive, Moisture-sensitive'
_space_group_IT_number 15
_symmetry_cell_setting monoclinic
_symmetry_space_group_name_Hall '-C 2yc'
_symmetry_space_group_name_H-M 'C 1 2/c 1'
_atom_sites_solution_hydrogens geom
_atom_sites_solution_primary direct
_atom_sites_solution_secondary difmap
_audit_creation_method SHELXL-97
_audit_update_record
;
2015-04-06 deposited with the CCDC.
2015-04-20 downloaded from the CCDC.
;
_cell_angle_alpha 90.00
_cell_angle_beta 98.0330(10)
_cell_angle_gamma 90.00
_cell_formula_units_Z 8
_cell_length_a 11.0722(3)
_cell_length_b 22.8910(7)
_cell_length_c 19.0774(6)
_cell_measurement_reflns_used 7976
_cell_measurement_temperature 173(2)
_cell_measurement_theta_max 28.40
_cell_measurement_theta_min 2.44
_cell_volume 4787.8(2)
_computing_cell_refinement 'Bruker APEXII'
_computing_data_collection 'Bruker APEXII'
_computing_data_reduction 'Bruker SAINT'
_computing_molecular_graphics 'Bruker SHELXTL'
_computing_publication_material 'Bruker SHELXTL'
_computing_structure_refinement 'SHELXL-97 (Sheldrick, 1997)'
_computing_structure_solution 'SHELXS-97 (Sheldrick, 1990)'
_diffrn_ambient_temperature 173(2)
_diffrn_measured_fraction_theta_full 1.000
_diffrn_measured_fraction_theta_max 0.846
_diffrn_measurement_device_type 'Bruker APEXII CCD area detector'
_diffrn_measurement_method 'phi and omega scans'
_diffrn_radiation_monochromator graphite
_diffrn_radiation_source 'fine-focus sealed tube'
_diffrn_radiation_type MoK\a
_diffrn_radiation_wavelength 0.71073
_diffrn_reflns_av_R_equivalents 0.0230
_diffrn_reflns_av_sigmaI/netI 0.0267
_diffrn_reflns_limit_h_max 14
_diffrn_reflns_limit_h_min -11
_diffrn_reflns_limit_k_max 27
_diffrn_reflns_limit_k_min -30
_diffrn_reflns_limit_l_max 16
_diffrn_reflns_limit_l_min -25
_diffrn_reflns_number 15513
_diffrn_reflns_theta_full 25.242
_diffrn_reflns_theta_max 28.43
_diffrn_reflns_theta_min 1.78
_exptl_absorpt_coefficient_mu 0.813
_exptl_absorpt_correction_T_max 0.9232
_exptl_absorpt_correction_T_min 0.7112
_exptl_absorpt_correction_type multi-scan
_exptl_absorpt_process_details 'SADABS (Bruker 2012)'
_exptl_crystal_colour white
_exptl_crystal_density_diffrn 1.335
_exptl_crystal_density_method 'not measured'
_exptl_crystal_description Rectangular
_exptl_crystal_F_000 2016
_exptl_crystal_size_max 0.45
_exptl_crystal_size_mid 0.20
_exptl_crystal_size_min 0.10
_refine_diff_density_max 0.955
_refine_diff_density_min -0.417
_refine_diff_density_rms 0.063
_refine_ls_extinction_method none
_refine_ls_goodness_of_fit_ref 1.052
_refine_ls_hydrogen_treatment mixed
_refine_ls_matrix_type full
_refine_ls_number_parameters 247
_refine_ls_number_reflns 5095
_refine_ls_number_restraints 0
_refine_ls_restrained_S_all 1.052
_refine_ls_R_factor_all 0.0482
_refine_ls_R_factor_gt 0.0367
_refine_ls_shift/su_max 0.001
_refine_ls_shift/su_mean 0.000
_refine_ls_structure_factor_coef Fsqd
_refine_ls_weighting_details 'calc w=1/[\s^2^(Fo^2^)+(0.0397P)^2^+10.9591P] where P=(Fo^2^+2Fc^2^)/3'
_refine_ls_weighting_scheme calc
_refine_ls_wR_factor_gt 0.0923
_refine_ls_wR_factor_ref 0.0994
_reflns_number_gt 4184
_reflns_number_total 5095
_reflns_threshold_expression >2sigma(I)
_cod_data_source_file c5nj00486a2.cif
_cod_data_source_block Ti
_cod_depositor_comments
;
The following automatic conversions were performed:

'_symmetry_cell_setting' value 'Monoclinic' changed to 'monoclinic'
according to
/usr/data/users/saulius/crontab/automatic-downloads/rss-feeds/RSC/lib/dictionaries/cif_core.dic
dictionary named 'cif_core.dic' version 2.4.2 from 2011-04-26.

Automatic conversion script
Id: cif_fix_values 3271 2015-04-21 07:52:19Z andrius 

 Adding full bibliography for 7054839--7054842.cif.
;
_cod_original_sg_symbol_Hall '-C 2yc '
_cod_original_sg_symbol_H-M C2/c
_cod_database_code 7054839

loop_
_symmetry_equiv_pos_as_xyz
'x, y, z'
'-x, y, -z+1/2'
'x+1/2, y+1/2, z'
'-x+1/2, y+1/2, -z+1/2'
'-x, -y, -z'
'x, -y, z-1/2'
'-x+1/2, -y+1/2, -z'
'x+1/2, -y+1/2, z-1/2'

loop_
_atom_site_label
_atom_site_type_symbol
_atom_site_fract_x
_atom_site_fract_y
_atom_site_fract_z
_atom_site_U_iso_or_equiv
_atom_site_adp_type
_atom_site_occupancy
_atom_site_symmetry_multiplicity
_atom_site_calc_flag
_atom_site_refinement_flags
C1 C 0.25213(19) 0.33028(10) 0.21663(11) 0.0195(4) Uani 1 1 d .
C2 C 0.20457(19) 0.27367(10) 0.20468(11) 0.0195(4) Uani 1 1 d .
C3 C 0.2483(2) 0.23188(10) 0.25537(11) 0.0208(4) Uani 1 1 d .
H3 H 0.2196 0.1929 0.2484 0.025 Uiso 1 1 calc R
C4 C 0.3309(2) 0.24375(10) 0.31529(11) 0.0216(5) Uani 1 1 d .
C5 C 0.3666(2) 0.30143(10) 0.32741(11) 0.0228(5) Uani 1 1 d .
H5 H 0.4191 0.3110 0.3695 0.027 Uiso 1 1 calc R
C6 C 0.32738(19) 0.34546(10) 0.27956(11) 0.0219(5) Uani 1 1 d .
C7 C 0.10848(19) 0.25792(10) 0.14141(11) 0.0222(5) Uani 1 1 d .
C8 C 0.0608(2) 0.19534(11) 0.14630(14) 0.0338(6) Uani 1 1 d .
H8A H 0.1281 0.1677 0.1455 0.051 Uiso 1 1 calc R
H8B H -0.0023 0.1877 0.1060 0.051 Uiso 1 1 calc R
H8C H 0.0261 0.1907 0.1905 0.051 Uiso 1 1 calc R
C9 C 0.1621(2) 0.26251(12) 0.07137(12) 0.0309(6) Uani 1 1 d .
H9A H 0.1929 0.3022 0.0662 0.046 Uiso 1 1 calc R
H9B H 0.0985 0.2538 0.0317 0.046 Uiso 1 1 calc R
H9C H 0.2291 0.2345 0.0717 0.046 Uiso 1 1 calc R
C10 C -0.00236(19) 0.29888(11) 0.14032(12) 0.0239(5) Uani 1 1 d .
H10A H -0.0355 0.2954 0.1852 0.036 Uiso 1 1 calc R
H10B H -0.0651 0.2879 0.1011 0.036 Uiso 1 1 calc R
H10C H 0.0232 0.3393 0.1340 0.036 Uiso 1 1 calc R
C11 C 0.3832(2) 0.19630(10) 0.36753(12) 0.0246(5) Uani 1 1 d .
C12 C 0.3357(3) 0.13572(12) 0.34549(16) 0.0473(8) Uani 1 1 d .
H12A H 0.2469 0.1348 0.3442 0.071 Uiso 1 1 calc R
H12B H 0.3733 0.1068 0.3797 0.071 Uiso 1 1 calc R
H12C H 0.3563 0.1265 0.2984 0.071 Uiso 1 1 calc R
C13 C 0.5227(2) 0.19676(14) 0.37215(15) 0.0408(7) Uani 1 1 d .
H13A H 0.5575 0.1667 0.4056 0.061 Uiso 1 1 calc R
H13B H 0.5541 0.2352 0.3884 0.061 Uiso 1 1 calc R
H13C H 0.5457 0.1887 0.3253 0.061 Uiso 1 1 calc R
C14 C 0.3481(2) 0.20991(12) 0.44083(12) 0.0326(6) Uani 1 1 d .
H14A H 0.2590 0.2103 0.4381 0.049 Uiso 1 1 calc R
H14B H 0.3807 0.2482 0.4567 0.049 Uiso 1 1 calc R
H14C H 0.3821 0.1799 0.4746 0.049 Uiso 1 1 calc R
C15 C 0.36577(19) 0.40726(10) 0.29625(12) 0.0223(5) Uani 1 1 d .
H15A H 0.3910 0.4253 0.2534 0.027 Uiso 1 1 calc R
H15B H 0.4377 0.4070 0.3335 0.027 Uiso 1 1 calc R
C16 C 0.2160(2) 0.42011(11) 0.38425(12) 0.0266(5) Uani 1 1 d .
H16A H 0.1935 0.3787 0.3746 0.032 Uiso 1 1 calc R
H16B H 0.1406 0.4416 0.3904 0.032 Uiso 1 1 calc R
C17 C 0.3031(3) 0.42342(15) 0.45231(14) 0.0450(7) Uani 1 1 d .
H17A H 0.3782 0.4024 0.4468 0.067 Uiso 1 1 calc R
H17B H 0.2653 0.4056 0.4906 0.067 Uiso 1 1 calc R
H17C H 0.3223 0.4644 0.4638 0.067 Uiso 1 1 calc R
C18 C 0.3108(2) 0.50693(11) 0.33145(14) 0.0308(5) Uani 1 1 d .
H18A H 0.3389 0.5208 0.2873 0.037 Uiso 1 1 calc R
H18B H 0.3813 0.5080 0.3695 0.037 Uiso 1 1 calc R
C19 C 0.2126(2) 0.54791(11) 0.35051(15) 0.0344(6) Uani 1 1 d .
H19A H 0.1401 0.5448 0.3148 0.052 Uiso 1 1 calc R
H19B H 0.2430 0.5882 0.3520 0.052 Uiso 1 1 calc R
H19C H 0.1912 0.5372 0.3970 0.052 Uiso 1 1 calc R
Cl1 Cl 0.35639(6) 0.39378(4) 0.03954(4) 0.04376(19) Uani 1 1 d .
Cl2 Cl 0.08911(5) 0.48035(3) 0.17825(3) 0.02775(14) Uani 1 1 d .
Cl3 Cl 0.35600(5) 0.50631(3) 0.13806(4) 0.03629(16) Uani 1 1 d .
Cl4 Cl 0.06661(5) 0.42754(3) 0.01896(3) 0.03265(15) Uani 1 1 d .
N1 N 0.26666(17) 0.44474(8) 0.32119(11) 0.0211(4) Uani 1 1 d .
O1 O 0.22732(14) 0.37277(7) 0.16675(8) 0.0243(3) Uani 1 1 d .
Ti1 Ti 0.22000(3) 0.432489(18) 0.10850(2) 0.02087(11) Uani 1 1 d .
H1N H 0.212(2) 0.4453(11) 0.2897(14) 0.021(7) Uiso 1 1 d .

loop_
_atom_site_aniso_label
_atom_site_aniso_U_11
_atom_site_aniso_U_22
_atom_site_aniso_U_33
_atom_site_aniso_U_23
_atom_site_aniso_U_13
_atom_site_aniso_U_12
C1 0.0221(10) 0.0207(12) 0.0160(10) 0.0036(8) 0.0037(8) 0.0061(9)
C2 0.0214(10) 0.0216(12) 0.0155(10) -0.0004(8) 0.0022(8) 0.0064(9)
C3 0.0254(10) 0.0179(11) 0.0189(10) -0.0003(8) 0.0027(8) 0.0041(9)
C4 0.0236(10) 0.0234(12) 0.0175(10) 0.0028(9) 0.0014(8) 0.0065(9)
C5 0.0228(10) 0.0282(13) 0.0158(10) 0.0008(9) -0.0027(8) 0.0009(9)
C6 0.0215(10) 0.0240(12) 0.0200(11) 0.0009(9) 0.0028(8) 0.0010(9)
C7 0.0241(10) 0.0239(12) 0.0171(10) -0.0024(9) -0.0021(8) 0.0073(9)
C8 0.0405(14) 0.0252(14) 0.0310(14) -0.0050(11) -0.0114(11) 0.0017(11)
C9 0.0310(12) 0.0420(16) 0.0185(11) -0.0074(10) -0.0013(9) 0.0107(11)
C10 0.0212(10) 0.0293(13) 0.0200(11) -0.0004(9) -0.0013(8) 0.0060(9)
C11 0.0309(11) 0.0239(13) 0.0173(11) 0.0044(9) -0.0023(9) 0.0064(10)
C12 0.074(2) 0.0236(15) 0.0371(16) 0.0086(12) -0.0168(15) 0.0060(14)
C13 0.0333(13) 0.0514(18) 0.0382(15) 0.0189(13) 0.0075(11) 0.0182(12)
C14 0.0385(13) 0.0376(15) 0.0214(12) 0.0078(10) 0.0029(10) 0.0062(12)
C15 0.0213(10) 0.0252(12) 0.0201(11) 0.0022(9) 0.0023(8) -0.0005(9)
C16 0.0238(11) 0.0304(13) 0.0265(12) 0.0028(10) 0.0069(9) -0.0058(9)
C17 0.0425(15) 0.067(2) 0.0259(14) 0.0058(13) 0.0067(12) -0.0005(14)
C18 0.0320(12) 0.0244(13) 0.0376(14) -0.0060(11) 0.0110(11) -0.0115(10)
C19 0.0396(14) 0.0231(13) 0.0420(15) -0.0090(11) 0.0110(12) -0.0088(11)
Cl1 0.0321(3) 0.0627(5) 0.0394(4) -0.0062(3) 0.0154(3) 0.0062(3)
Cl2 0.0233(3) 0.0313(3) 0.0286(3) -0.0048(2) 0.0035(2) 0.0031(2)
Cl3 0.0274(3) 0.0317(4) 0.0504(4) 0.0076(3) 0.0075(3) -0.0061(2)
Cl4 0.0312(3) 0.0421(4) 0.0225(3) 0.0014(3) -0.0038(2) 0.0083(3)
N1 0.0201(9) 0.0228(11) 0.0196(10) 0.0000(8) 0.0000(8) -0.0036(8)
O1 0.0311(8) 0.0231(9) 0.0176(8) 0.0044(6) 0.0002(6) 0.0048(7)
Ti1 0.01948(19) 0.0245(2) 0.0186(2) 0.00607(16) 0.00255(15) 0.00229(16)

loop_
_atom_type_symbol
_atom_type_description
_atom_type_scat_dispersion_real
_atom_type_scat_dispersion_imag
_atom_type_scat_source
C C 0.0033 0.0016 'International Tables Vol C Tables 4.2.6.8 and 6.1.1.4'
H H 0.0000 0.0000 'International Tables Vol C Tables 4.2.6.8 and 6.1.1.4'
N N 0.0061 0.0033 'International Tables Vol C Tables 4.2.6.8 and 6.1.1.4'
O O 0.0106 0.0060 'International Tables Vol C Tables 4.2.6.8 and 6.1.1.4'
Cl Cl 0.1484 0.1585 'International Tables Vol C Tables 4.2.6.8 and 6.1.1.4'
Ti Ti 0.2776 0.4457 'International Tables Vol C Tables 4.2.6.8 and 6.1.1.4'

loop_
_geom_angle_atom_site_label_1
_geom_angle_atom_site_label_2
_geom_angle_atom_site_label_3
_geom_angle
O1 C1 C2 120.73(19)
O1 C1 C6 117.2(2)
C2 C1 C6 122.0(2)
C3 C2 C1 115.7(2)
C3 C2 C7 121.2(2)
C1 C2 C7 123.13(19)
C4 C3 C2 124.1(2)
C4 C3 H3 117.9
C2 C3 H3 117.9
C3 C4 C5 117.6(2)
C3 C4 C11 122.9(2)
C5 C4 C11 119.5(2)
C6 C5 C4 121.7(2)
C6 C5 H5 119.1
C4 C5 H5 119.1
C5 C6 C1 118.4(2)
C5 C6 C15 119.5(2)
C1 C6 C15 122.1(2)
C8 C7 C2 112.20(19)
C8 C7 C9 107.1(2)
C2 C7 C9 110.92(18)
C8 C7 C10 106.77(19)
C2 C7 C10 109.29(17)
C9 C7 C10 110.45(18)
C7 C8 H8A 109.5
C7 C8 H8B 109.5
H8A C8 H8B 109.5
C7 C8 H8C 109.5
H8A C8 H8C 109.5
H8B C8 H8C 109.5
C7 C9 H9A 109.5
C7 C9 H9B 109.5
H9A C9 H9B 109.5
C7 C9 H9C 109.5
H9A C9 H9C 109.5
H9B C9 H9C 109.5
C7 C10 H10A 109.5
C7 C10 H10B 109.5
H10A C10 H10B 109.5
C7 C10 H10C 109.5
H10A C10 H10C 109.5
H10B C10 H10C 109.5
C12 C11 C4 112.5(2)
C12 C11 C14 108.4(2)
C4 C11 C14 109.14(19)
C12 C11 C13 109.2(2)
C4 C11 C13 108.56(19)
C14 C11 C13 109.1(2)
C11 C12 H12A 109.5
C11 C12 H12B 109.5
H12A C12 H12B 109.5
C11 C12 H12C 109.5
H12A C12 H12C 109.5
H12B C12 H12C 109.5
C11 C13 H13A 109.5
C11 C13 H13B 109.5
H13A C13 H13B 109.5
C11 C13 H13C 109.5
H13A C13 H13C 109.5
H13B C13 H13C 109.5
C11 C14 H14A 109.5
C11 C14 H14B 109.5
H14A C14 H14B 109.5
C11 C14 H14C 109.5
H14A C14 H14C 109.5
H14B C14 H14C 109.5
C6 C15 N1 113.79(17)
C6 C15 H15A 108.8
N1 C15 H15A 108.8
C6 C15 H15B 108.8
N1 C15 H15B 108.8
H15A C15 H15B 107.7
N1 C16 C17 113.85(19)
N1 C16 H16A 108.8
C17 C16 H16A 108.8
N1 C16 H16B 108.8
C17 C16 H16B 108.8
H16A C16 H16B 107.7
C16 C17 H17A 109.5
C16 C17 H17B 109.5
H17A C17 H17B 109.5
C16 C17 H17C 109.5
H17A C17 H17C 109.5
H17B C17 H17C 109.5
N1 C18 C19 112.61(19)
N1 C18 H18A 109.1
C19 C18 H18A 109.1
N1 C18 H18B 109.1
C19 C18 H18B 109.1
H18A C18 H18B 107.8
C18 C19 H19A 109.5
C18 C19 H19B 109.5
H19A C19 H19B 109.5
C18 C19 H19C 109.5
H19A C19 H19C 109.5
H19B C19 H19C 109.5
C16 N1 C18 113.54(18)
C16 N1 C15 113.86(18)
C18 N1 C15 109.77(17)
C16 N1 H1N 106.5(19)
C18 N1 H1N 106.4(19)
C15 N1 H1N 106.2(19)
C1 O1 Ti1 170.10(15)
O1 Ti1 Cl4 114.00(6)
O1 Ti1 Cl3 116.72(6)
Cl4 Ti1 Cl3 129.10(3)
O1 Ti1 Cl1 94.91(6)
Cl4 Ti1 Cl1 91.87(3)
Cl3 Ti1 Cl1 87.91(3)
O1 Ti1 Cl2 88.99(5)
Cl4 Ti1 Cl2 89.63(2)
Cl3 Ti1 Cl2 87.31(3)
Cl1 Ti1 Cl2 174.83(3)

loop_
_geom_bond_atom_site_label_1
_geom_bond_atom_site_label_2
_geom_bond_distance
C1 O1 1.361(3)
C1 C2 1.405(3)
C1 C6 1.406(3)
C2 C3 1.398(3)
C2 C7 1.536(3)
C3 C4 1.388(3)
C3 H3 0.9500
C4 C5 1.388(3)
C4 C11 1.532(3)
C5 C6 1.388(3)
C5 H5 0.9500
C6 C15 1.499(3)
C7 C8 1.534(3)
C7 C9 1.540(3)
C7 C10 1.542(3)
C8 H8A 0.9800
C8 H8B 0.9800
C8 H8C 0.9800
C9 H9A 0.9800
C9 H9B 0.9800
C9 H9C 0.9800
C10 H10A 0.9800
C10 H10B 0.9800
C10 H10C 0.9800
C11 C12 1.521(4)
C11 C14 1.535(3)
C11 C13 1.535(3)
C12 H12A 0.9800
C12 H12B 0.9800
C12 H12C 0.9800
C13 H13A 0.9800
C13 H13B 0.9800
C13 H13C 0.9800
C14 H14A 0.9800
C14 H14B 0.9800
C14 H14C 0.9800
C15 N1 1.521(3)
C15 H15A 0.9900
C15 H15B 0.9900
C16 N1 1.506(3)
C16 C17 1.507(4)
C16 H16A 0.9900
C16 H16B 0.9900
C17 H17A 0.9800
C17 H17B 0.9800
C17 H17C 0.9800
C18 N1 1.509(3)
C18 C19 1.518(3)
C18 H18A 0.9900
C18 H18B 0.9900
C19 H19A 0.9800
C19 H19B 0.9800
C19 H19C 0.9800
Cl1 Ti1 2.3133(7)
Cl2 Ti1 2.3687(6)
Cl3 Ti1 2.2811(8)
Cl4 Ti1 2.2371(7)
N1 H1N 0.79(3)
O1 Ti1 1.7564(16)

loop_
_geom_torsion_atom_site_label_1
_geom_torsion_atom_site_label_2
_geom_torsion_atom_site_label_3
_geom_torsion_atom_site_label_4
_geom_torsion
O1 C1 C2 C3 172.21(18)
C6 C1 C2 C3 -7.3(3)
O1 C1 C2 C7 -9.2(3)
C6 C1 C2 C7 171.30(19)
C1 C2 C3 C4 1.5(3)
C7 C2 C3 C4 -177.08(19)
C2 C3 C4 C5 3.9(3)
C2 C3 C4 C11 -176.1(2)
C3 C4 C5 C6 -3.8(3)
C11 C4 C5 C6 176.1(2)
C4 C5 C6 C1 -1.6(3)
C4 C5 C6 C15 178.25(19)
O1 C1 C6 C5 -172.07(18)
C2 C1 C6 C5 7.4(3)
O1 C1 C6 C15 8.1(3)
C2 C1 C6 C15 -172.41(19)
C3 C2 C7 C8 5.8(3)
C1 C2 C7 C8 -172.7(2)
C3 C2 C7 C9 -113.9(2)
C1 C2 C7 C9 67.6(3)
C3 C2 C7 C10 124.1(2)
C1 C2 C7 C10 -54.5(3)
C3 C4 C11 C12 0.8(3)
C5 C4 C11 C12 -179.2(2)
C3 C4 C11 C14 -119.5(2)
C5 C4 C11 C14 60.5(3)
C3 C4 C11 C13 121.7(2)
C5 C4 C11 C13 -58.3(3)
C5 C6 C15 N1 -102.9(2)
C1 C6 C15 N1 76.9(3)
C17 C16 N1 C18 -55.3(3)
C17 C16 N1 C15 71.3(3)
C19 C18 N1 C16 -56.0(3)
C19 C18 N1 C15 175.3(2)
C6 C15 N1 C16 55.6(2)
C6 C15 N1 C18 -175.88(19)
C2 C1 O1 Ti1 -150.4(7)
C6 C1 O1 Ti1 29.1(9)
C1 O1 Ti1 Cl4 169.2(8)
C1 O1 Ti1 Cl3 -15.2(9)
C1 O1 Ti1 Cl1 74.9(8)
C1 O1 Ti1 Cl2 -101.7(8)
